data_4114530
loop_
_publ_author_name
'Ingrid Castro-Rodriguez'
'Hidetaka Nakai'
'Peter Gantzel'
'Lev N. Zakharov'
'Arnold L. Rheingold'
'Karsten Meyer'

_publ_section_title
;
 Evidence for Alkane Coordination to an Electron-Rich Uranium Center
;
_journal_name_full 'Journal of the American Chemical Society'
_journal_page_first 15734
_journal_page_last 15735
_journal_paper_doi 10.1021/ja0379316
_journal_volume 125
_journal_year 2003
_chemical_formula_sum 'C65 H106 N3 O3 U'
_chemical_formula_weight 1215.56
_chemical_name_systematic
; 
 ? 
;
_space_group_IT_number 14
_symmetry_cell_setting monoclinic
_symmetry_space_group_name_Hall '-P 2yn'
_symmetry_space_group_name_H-M 'P 1 21/n 1'
_atom_sites_solution_hydrogens geom
_atom_sites_solution_primary direct
_atom_sites_solution_secondary difmap
_audit_creation_method SHELXL-97
_cell_angle_alpha 90.00
_cell_angle_beta 92.102(10)
_cell_angle_gamma 90.00
_cell_formula_units_Z 4
_cell_length_a 19.879(7)
_cell_length_b 15.325(5)
_cell_length_c 20.458(7)
_cell_measurement_temperature 100(2)
_cell_volume 6228(4)
_computing_structure_refinement 'SHELXL-97 (Sheldrick, 1997)'
_computing_structure_solution 'SHELXS-97 (Sheldrick, 1990)'
_diffrn_ambient_temperature 100(2)
_diffrn_measured_fraction_theta_full 0.991
_diffrn_measured_fraction_theta_max 0.991
_diffrn_radiation_monochromator graphite
_diffrn_radiation_source 'fine-focus sealed tube'
_diffrn_radiation_type MoK\a
_diffrn_radiation_wavelength 0.71073
_diffrn_reflns_av_R_equivalents 0.0000
_diffrn_reflns_av_sigmaI/netI 0.0879
_diffrn_reflns_limit_h_max 25
_diffrn_reflns_limit_h_min -25
_diffrn_reflns_limit_k_max 19
_diffrn_reflns_limit_k_min 0
_diffrn_reflns_limit_l_max 26
_diffrn_reflns_limit_l_min 0
_diffrn_reflns_number 20331
_diffrn_reflns_theta_full 27.50
_diffrn_reflns_theta_max 27.50
_diffrn_reflns_theta_min 1.40
_exptl_absorpt_coefficient_mu 2.651
_exptl_absorpt_correction_T_max 1.000
_exptl_absorpt_correction_T_min 0.686
_exptl_absorpt_correction_type multi-scan
_exptl_absorpt_process_details SADABS
_exptl_crystal_colour Brown
_exptl_crystal_density_diffrn 1.296
_exptl_crystal_description Cube
_exptl_crystal_F_000 2532
_exptl_crystal_size_max 0.12
_exptl_crystal_size_mid 0.11
_exptl_crystal_size_min 0.10
_refine_diff_density_max 2.693
_refine_diff_density_min -1.090
_refine_diff_density_rms 0.126
_refine_ls_extinction_method none
_refine_ls_goodness_of_fit_ref 0.978
_refine_ls_hydrogen_treatment mixed
_refine_ls_matrix_type full
_refine_ls_number_parameters 650
_refine_ls_number_reflns 20534
_refine_ls_number_restraints 0
_refine_ls_restrained_S_all 0.978
_refine_ls_R_factor_all 0.0678
_refine_ls_R_factor_gt 0.0482
_refine_ls_shift/su_max 0.004
_refine_ls_shift/su_mean 0.000
_refine_ls_structure_factor_coef Fsqd
_refine_ls_weighting_details 'calc w=1/[\s^2^(Fo^2^)+(0.0563P)^2^+0.0000P] where P=(Fo^2^+2Fc^2^)/3'
_refine_ls_weighting_scheme calc
_refine_ls_wR_factor_gt 0.1037
_refine_ls_wR_factor_ref 0.1078
_reflns_number_gt 15748
_reflns_number_total 20534
_reflns_threshold_expression >2sigma(I)
_cod_data_source_file ja0379316si20030815_011834_3.cif
_cod_data_source_block ing31(compound_1c)
_cod_database_code 4114530

loop_
_symmetry_equiv_pos_as_xyz
'x, y, z'
'-x+1/2, y+1/2, -z+1/2'
'-x, -y, -z'
'x-1/2, -y-1/2, z-1/2'

loop_
_atom_site_label
_atom_site_type_symbol
_atom_site_fract_x
_atom_site_fract_y
_atom_site_fract_z
_atom_site_U_iso_or_equiv
_atom_site_adp_type
_atom_site_occupancy
_atom_site_symmetry_multiplicity
_atom_site_calc_flag
_atom_site_refinement_flags
U1 U 0.406240(8) 0.210878(12) 0.763384(8) 0.01738(5) Uani 1 1 d .
O1 O 0.34589(16) 0.3037(2) 0.69843(16) 0.0279(8) Uani 1 1 d .
O2 O 0.41346(16) 0.2578(2) 0.86769(15) 0.0220(7) Uani 1 1 d .
O3 O 0.50660(16) 0.1837(2) 0.72374(16) 0.0250(8) Uani 1 1 d .
N1 N 0.28205(19) 0.1471(3) 0.76439(19) 0.0225(9) Uani 1 1 d .
N2 N 0.39549(19) 0.0650(2) 0.83441(18) 0.0173(8) Uani 1 1 d .
N3 N 0.38954(19) 0.0649(3) 0.69146(19) 0.0208(9) Uani 1 1 d .
C1 C 0.2761(2) 0.1132(3) 0.8325(2) 0.0252(12) Uani 1 1 d .
H1A H 0.2296 0.0918 0.8379 0.030 Uiso 1 1 calc R
H1B H 0.2840 0.1618 0.8637 0.030 Uiso 1 1 calc R
C2 C 0.3249(2) 0.0402(3) 0.8492(2) 0.0217(11) Uani 1 1 d .
H2A H 0.3226 0.0258 0.8962 0.026 Uiso 1 1 calc R
H2B H 0.3119 -0.0125 0.8238 0.026 Uiso 1 1 calc R
C3 C 0.4296(2) -0.0029(3) 0.7971(2) 0.0225(11) Uani 1 1 d .
H3A H 0.4287 -0.0582 0.8221 0.027 Uiso 1 1 calc R
H3B H 0.4774 0.0139 0.7931 0.027 Uiso 1 1 calc R
C4 C 0.3986(2) -0.0187(3) 0.7289(2) 0.0241(11) Uani 1 1 d .
H4A H 0.4280 -0.0584 0.7046 0.029 Uiso 1 1 calc R
H4B H 0.3543 -0.0475 0.7326 0.029 Uiso 1 1 calc R
C5 C 0.3200(2) 0.0739(3) 0.6626(2) 0.0247(11) Uani 1 1 d .
H5A H 0.3100 0.0231 0.6339 0.030 Uiso 1 1 calc R
H5B H 0.3176 0.1270 0.6351 0.030 Uiso 1 1 calc R
C6 C 0.2661(2) 0.0797(3) 0.7145(2) 0.0260(11) Uani 1 1 d .
H6A H 0.2221 0.0933 0.6927 0.031 Uiso 1 1 calc R
H6B H 0.2622 0.0224 0.7363 0.031 Uiso 1 1 calc R
C7 C 0.2359(2) 0.2251(3) 0.7575(2) 0.0238(11) Uani 1 1 d .
H7A H 0.2525 0.2716 0.7876 0.029 Uiso 1 1 calc R
H7B H 0.1904 0.2081 0.7709 0.029 Uiso 1 1 calc R
C8 C 0.2310(2) 0.2613(3) 0.6887(2) 0.0245(12) Uani 1 1 d .
C9 C 0.2874(3) 0.3004(3) 0.6615(2) 0.0258(11) Uani 1 1 d .
C10 C 0.2833(3) 0.3312(3) 0.5957(2) 0.0264(12) Uani 1 1 d .
C11 C 0.2227(3) 0.3181(3) 0.5615(2) 0.0278(12) Uani 1 1 d .
H11A H 0.2196 0.3373 0.5173 0.033 Uiso 1 1 calc R
C12 C 0.1655(3) 0.2789(3) 0.5868(2) 0.0256(11) Uani 1 1 d .
C13 C 0.1712(3) 0.2523(3) 0.6513(2) 0.0254(11) Uani 1 1 d .
H13A H 0.1333 0.2270 0.6709 0.030 Uiso 1 1 calc R
C14 C 0.3442(3) 0.3733(3) 0.5633(2) 0.0283(12) Uani 1 1 d .
C15 C 0.3271(3) 0.4044(4) 0.4929(3) 0.0378(14) Uani 1 1 d .
H15A H 0.3110 0.3548 0.4664 0.057 Uiso 1 1 calc R
H15B H 0.3676 0.4288 0.4738 0.057 Uiso 1 1 calc R
H15C H 0.2920 0.4493 0.4936 0.057 Uiso 1 1 calc R
C16 C 0.4019(3) 0.3076(3) 0.5603(3) 0.0340(13) Uani 1 1 d .
H16A H 0.3868 0.2564 0.5350 0.051 Uiso 1 1 calc R
H16B H 0.4157 0.2896 0.6047 0.051 Uiso 1 1 calc R
H16C H 0.4401 0.3347 0.5391 0.051 Uiso 1 1 calc R
C17 C 0.3694(3) 0.4532(3) 0.6033(3) 0.0382(14) Uani 1 1 d .
H17A H 0.3806 0.4352 0.6483 0.057 Uiso 1 1 calc R
H17B H 0.3340 0.4978 0.6034 0.057 Uiso 1 1 calc R
H17C H 0.4096 0.4773 0.5835 0.057 Uiso 1 1 calc R
C18 C 0.1017(3) 0.2637(3) 0.5428(3) 0.0273(12) Uani 1 1 d .
C19 C 0.0427(3) 0.2318(4) 0.5819(3) 0.0371(15) Uani 1 1 d .
H19A H 0.0315 0.2758 0.6144 0.056 Uiso 1 1 calc R
H19B H 0.0550 0.1771 0.6041 0.056 Uiso 1 1 calc R
H19C H 0.0036 0.2219 0.5522 0.056 Uiso 1 1 calc R
C20 C 0.0808(3) 0.3470(3) 0.5067(3) 0.0373(15) Uani 1 1 d .
H20A H 0.0702 0.3923 0.5384 0.056 Uiso 1 1 calc R
H20B H 0.0410 0.3352 0.4783 0.056 Uiso 1 1 calc R
H20C H 0.1178 0.3668 0.4800 0.056 Uiso 1 1 calc R
C21 C 0.1183(3) 0.1928(3) 0.4918(3) 0.0364(14) Uani 1 1 d .
H21A H 0.0785 0.1820 0.4632 0.055 Uiso 1 1 calc R
H21B H 0.1314 0.1388 0.5145 0.055 Uiso 1 1 calc R
H21C H 0.1555 0.2129 0.4655 0.055 Uiso 1 1 calc R
C22 C 0.4374(2) 0.0822(3) 0.8952(2) 0.0176(10) Uani 1 1 d .
H22A H 0.4810 0.1073 0.8826 0.021 Uiso 1 1 calc R
H22B H 0.4471 0.0258 0.9172 0.021 Uiso 1 1 calc R
C23 C 0.4062(2) 0.1430(3) 0.9438(2) 0.0183(10) Uani 1 1 d .
C24 C 0.3968(2) 0.2344(3) 0.9276(2) 0.0178(10) Uani 1 1 d .
C25 C 0.3698(2) 0.2886(3) 0.9750(2) 0.0215(10) Uani 1 1 d .
C26 C 0.3541(2) 0.2533(3) 1.0362(2) 0.0205(11) Uani 1 1 d .
H26A H 0.3365 0.2915 1.0679 0.025 Uiso 1 1 calc R
C27 C 0.3629(2) 0.1653(3) 1.0530(2) 0.0185(10) Uani 1 1 d .
C28 C 0.3894(2) 0.1114(3) 1.0047(2) 0.0191(10) Uani 1 1 d .
H28A H 0.3961 0.0512 1.0141 0.023 Uiso 1 1 calc R
C29 C 0.3613(3) 0.3876(3) 0.9613(2) 0.0244(11) Uani 1 1 d .
C30 C 0.3282(3) 0.4355(3) 1.0185(3) 0.0358(14) Uani 1 1 d .
H30A H 0.3237 0.4977 1.0080 0.054 Uiso 1 1 calc R
H30B H 0.3563 0.4285 1.0585 0.054 Uiso 1 1 calc R
H30C H 0.2835 0.4106 1.0252 0.054 Uiso 1 1 calc R
C31 C 0.4319(3) 0.4284(3) 0.9542(3) 0.0288(12) Uani 1 1 d .
H31A H 0.4273 0.4911 0.9455 0.043 Uiso 1 1 calc R
H31B H 0.4543 0.4004 0.9178 0.043 Uiso 1 1 calc R
H31C H 0.4588 0.4196 0.9948 0.043 Uiso 1 1 calc R
C32 C 0.3174(3) 0.4040(4) 0.8997(3) 0.0393(15) Uani 1 1 d .
H32A H 0.3129 0.4669 0.8924 0.059 Uiso 1 1 calc R
H32B H 0.2727 0.3785 0.9052 0.059 Uiso 1 1 calc R
H32C H 0.3382 0.3770 0.8621 0.059 Uiso 1 1 calc R
C33 C 0.3454(2) 0.1284(3) 1.1191(2) 0.0232(11) Uani 1 1 d .
C34 C 0.2890(3) 0.0605(4) 1.1101(3) 0.0372(14) Uani 1 1 d .
H34A H 0.2493 0.0880 1.0890 0.056 Uiso 1 1 calc R
H34B H 0.2771 0.0376 1.1529 0.056 Uiso 1 1 calc R
H34C H 0.3044 0.0126 1.0827 0.056 Uiso 1 1 calc R
C35 C 0.4078(3) 0.0847(3) 1.1524(2) 0.0294(12) Uani 1 1 d .
H35A H 0.4439 0.1279 1.1582 0.044 Uiso 1 1 calc R
H35B H 0.4232 0.0368 1.1249 0.044 Uiso 1 1 calc R
H35C H 0.3960 0.0618 1.1952 0.044 Uiso 1 1 calc R
C36 C 0.3204(3) 0.1987(4) 1.1656(2) 0.0355(14) Uani 1 1 d .
H36A H 0.2808 0.2275 1.1456 0.053 Uiso 1 1 calc R
H36B H 0.3561 0.2419 1.1739 0.053 Uiso 1 1 calc R
H36C H 0.3084 0.1716 1.2069 0.053 Uiso 1 1 calc R
C37 C 0.4371(2) 0.0695(3) 0.6368(2) 0.0206(11) Uani 1 1 d .
H37A H 0.4317 0.1269 0.6151 0.025 Uiso 1 1 calc R
H37B H 0.4243 0.0241 0.6043 0.025 Uiso 1 1 calc R
C38 C 0.5112(2) 0.0574(3) 0.6567(2) 0.0211(11) Uani 1 1 d .
C39 C 0.5439(2) 0.1183(3) 0.6987(2) 0.0199(10) Uani 1 1 d .
C40 C 0.6138(2) 0.1095(3) 0.7132(2) 0.0195(10) Uani 1 1 d .
C41 C 0.6472(2) 0.0391(3) 0.6856(2) 0.0218(11) Uani 1 1 d .
H41A H 0.6939 0.0325 0.6958 0.026 Uiso 1 1 calc R
C42 C 0.6163(2) -0.0222(3) 0.6439(2) 0.0222(11) Uani 1 1 d .
C43 C 0.5474(2) -0.0112(3) 0.6303(2) 0.0221(11) Uani 1 1 d .
H43A H 0.5245 -0.0517 0.6022 0.027 Uiso 1 1 calc R
C44 C 0.6515(2) 0.1761(3) 0.7586(3) 0.0243(11) Uani 1 1 d .
C45 C 0.7267(2) 0.1544(3) 0.7670(2) 0.0277(12) Uani 1 1 d .
H45A H 0.7488 0.1977 0.7958 0.042 Uiso 1 1 calc R
H45B H 0.7473 0.1555 0.7242 0.042 Uiso 1 1 calc R
H45C H 0.7321 0.0962 0.7864 0.042 Uiso 1 1 calc R
C46 C 0.6219(3) 0.1771(4) 0.8264(3) 0.0317(13) Uani 1 1 d .
H46A H 0.6464 0.2195 0.8542 0.048 Uiso 1 1 calc R
H46B H 0.6261 0.1189 0.8460 0.048 Uiso 1 1 calc R
H46C H 0.5743 0.1935 0.8226 0.048 Uiso 1 1 calc R
C47 C 0.6445(3) 0.2674(3) 0.7277(3) 0.0322(13) Uani 1 1 d .
H47A H 0.6681 0.3102 0.7558 0.048 Uiso 1 1 calc R
H47B H 0.5967 0.2830 0.7232 0.048 Uiso 1 1 calc R
H47C H 0.6642 0.2671 0.6845 0.048 Uiso 1 1 calc R
C48 C 0.6547(3) -0.0982(3) 0.6129(2) 0.0260(12) Uani 1 1 d .
C49 C 0.6523(3) -0.0869(4) 0.5377(2) 0.0343(14) Uani 1 1 d .
H49A H 0.6767 -0.1349 0.5177 0.051 Uiso 1 1 calc R
H49B H 0.6734 -0.0313 0.5264 0.051 Uiso 1 1 calc R
H49C H 0.6053 -0.0872 0.5213 0.051 Uiso 1 1 calc R
C50 C 0.6222(3) -0.1845(3) 0.6301(3) 0.0367(14) Uani 1 1 d .
H50A H 0.6236 -0.1919 0.6778 0.055 Uiso 1 1 calc R
H50B H 0.6466 -0.2325 0.6100 0.055 Uiso 1 1 calc R
H50C H 0.5752 -0.1849 0.6137 0.055 Uiso 1 1 calc R
C51 C 0.7287(3) -0.1010(4) 0.6368(3) 0.0330(13) Uani 1 1 d .
H51A H 0.7312 -0.1082 0.6844 0.049 Uiso 1 1 calc R
H51B H 0.7509 -0.0465 0.6250 0.049 Uiso 1 1 calc R
H51C H 0.7512 -0.1502 0.6162 0.049 Uiso 1 1 calc R
C1S C 0.4908(4) 0.4375(5) 0.7774(3) 0.060(2) Uani 1 1 d .
H1SA H 0.4980 0.4083 0.7351 0.072 Uiso 1 1 calc R
H1SB H 0.4634 0.3985 0.8044 0.072 Uiso 1 1 calc R
C2S C 0.4549(4) 0.5231(6) 0.7661(4) 0.084(3) Uani 1 1 d .
H2SA H 0.4468 0.5517 0.8085 0.101 Uiso 1 1 calc R
H2SB H 0.4109 0.5130 0.7432 0.101 Uiso 1 1 calc R
C3S C 0.5016(5) 0.5845(7) 0.7223(6) 0.111(4) Uani 1 1 d .
H3SA H 0.5079 0.5514 0.6808 0.133 Uiso 1 1 calc R
C4S C 0.5732(4) 0.5929(7) 0.7551(6) 0.124(4) Uani 1 1 d .
H4SA H 0.6019 0.6267 0.7257 0.149 Uiso 1 1 calc R
H4SB H 0.5699 0.6265 0.7962 0.149 Uiso 1 1 calc R
C5S C 0.6054(4) 0.5117(7) 0.7696(5) 0.104(3) Uani 1 1 d .
H5SA H 0.6491 0.5221 0.7931 0.125 Uiso 1 1 calc R
H5SB H 0.6140 0.4801 0.7286 0.125 Uiso 1 1 calc R
C6S C 0.5590(4) 0.4562(6) 0.8129(4) 0.078(3) Uani 1 1 d .
H6SA H 0.5816 0.4004 0.8242 0.094 Uiso 1 1 calc R
H6SB H 0.5513 0.4878 0.8542 0.094 Uiso 1 1 calc R
C7S C 0.4689(6) 0.6794(9) 0.6996(8) 0.206(8) Uani 1 1 d .
H7SA H 0.5011 0.7113 0.6734 0.309 Uiso 1 1 calc R
H7SB H 0.4588 0.7137 0.7385 0.309 Uiso 1 1 calc R
H7SC H 0.4273 0.6695 0.6734 0.309 Uiso 1 1 calc R
C8S C 0.6675(8) 0.2399(8) 0.4429(6) 0.152(6) Uani 1 1 d .
H8SA H 0.6839 0.2555 0.3993 0.182 Uiso 1 1 calc R
H8SB H 0.7064 0.2202 0.4706 0.182 Uiso 1 1 calc R
C9S C 0.6343(8) 0.3221(7) 0.4748(6) 0.163(6) Uani 1 1 d .
H9SA H 0.6670 0.3708 0.4771 0.196 Uiso 1 1 calc R
H9SB H 0.5947 0.3411 0.4476 0.196 Uiso 1 1 calc R
C10S C 0.6134(4) 0.2998(6) 0.5409(4) 0.077(3) Uani 1 1 d .
H10A H 0.6541 0.2826 0.5681 0.092 Uiso 1 1 calc R
C11S C 0.5693(7) 0.2250(8) 0.5341(8) 0.161(6) Uani 1 1 d .
H11B H 0.5293 0.2419 0.5067 0.193 Uiso 1 1 calc R
H11C H 0.5535 0.2091 0.5779 0.193 Uiso 1 1 calc R
C12S C 0.5998(6) 0.1487(6) 0.5053(5) 0.119(4) Uani 1 1 d .
H12A H 0.5677 0.0993 0.5049 0.143 Uiso 1 1 calc R
H12B H 0.6405 0.1315 0.5316 0.143 Uiso 1 1 calc R
C13S C 0.6187(5) 0.1700(7) 0.4362(6) 0.138(5) Uani 1 1 d .
H13B H 0.6386 0.1185 0.4150 0.166 Uiso 1 1 calc R
H13C H 0.5787 0.1892 0.4097 0.166 Uiso 1 1 calc R
C14S C 0.5851(5) 0.3820(6) 0.5683(5) 0.121(4) Uani 1 1 d .
H14A H 0.5702 0.3710 0.6128 0.181 Uiso 1 1 calc R
H14B H 0.5467 0.4013 0.5406 0.181 Uiso 1 1 calc R
H14C H 0.6198 0.4274 0.5696 0.181 Uiso 1 1 calc R

loop_
_atom_site_aniso_label
_atom_site_aniso_U_11
_atom_site_aniso_U_22
_atom_site_aniso_U_33
_atom_site_aniso_U_23
_atom_site_aniso_U_13
_atom_site_aniso_U_12
U1 0.01842(8) 0.01780(8) 0.01563(8) 0.00093(10) -0.00340(6) 0.00052(9)
O1 0.0269(19) 0.030(2) 0.0262(19) 0.0099(16) -0.0098(14) 0.0031(15)
O2 0.0246(19) 0.0251(18) 0.0160(17) 0.0067(14) -0.0022(14) 0.0003(15)
O3 0.0272(19) 0.0215(18) 0.026(2) -0.0064(14) 0.0014(15) -0.0005(14)
N1 0.024(2) 0.024(2) 0.019(2) -0.0032(18) -0.0054(17) -0.0024(17)
N2 0.019(2) 0.016(2) 0.016(2) -0.0014(16) -0.0039(16) 0.0020(17)
N3 0.023(2) 0.021(2) 0.018(2) 0.0007(17) -0.0059(17) -0.0013(18)
C1 0.021(3) 0.031(3) 0.024(3) 0.000(2) -0.002(2) -0.002(2)
C2 0.026(3) 0.021(3) 0.018(3) 0.002(2) 0.000(2) -0.004(2)
C3 0.026(3) 0.018(3) 0.024(3) 0.003(2) -0.004(2) 0.001(2)
C4 0.031(3) 0.019(2) 0.022(3) -0.001(2) -0.002(2) -0.003(2)
C5 0.026(3) 0.028(3) 0.019(3) -0.004(2) -0.009(2) -0.004(2)
C6 0.023(3) 0.030(3) 0.024(3) -0.004(2) -0.004(2) -0.006(2)
C7 0.018(2) 0.033(3) 0.020(2) 0.001(2) -0.0041(19) 0.001(2)
C8 0.021(3) 0.030(3) 0.023(3) 0.002(2) -0.005(2) 0.005(2)
C9 0.031(3) 0.020(3) 0.026(3) -0.003(2) -0.011(2) 0.005(2)
C10 0.028(3) 0.026(3) 0.025(3) -0.003(2) -0.004(2) 0.007(2)
C11 0.038(3) 0.023(3) 0.021(3) 0.001(2) -0.009(2) 0.013(2)
C12 0.027(3) 0.022(3) 0.027(3) -0.006(2) -0.012(2) 0.005(2)
C13 0.022(3) 0.029(3) 0.024(3) 0.000(2) -0.005(2) 0.004(2)
C14 0.039(3) 0.022(3) 0.024(3) 0.005(2) -0.009(2) 0.001(2)
C15 0.045(4) 0.040(4) 0.028(3) 0.011(3) -0.002(3) 0.000(3)
C16 0.037(3) 0.029(3) 0.037(3) 0.002(2) 0.004(3) 0.002(2)
C17 0.051(4) 0.023(3) 0.040(4) 0.001(3) -0.004(3) 0.000(3)
C18 0.032(3) 0.020(3) 0.029(3) -0.002(2) -0.013(2) 0.009(2)
C19 0.028(3) 0.046(4) 0.036(3) -0.005(3) -0.016(2) 0.006(3)
C20 0.041(4) 0.024(3) 0.045(4) -0.004(3) -0.024(3) 0.012(3)
C21 0.050(4) 0.026(3) 0.032(3) -0.001(2) -0.006(3) 0.002(3)
C22 0.021(3) 0.017(2) 0.015(2) 0.0031(19) -0.0038(19) 0.0016(19)
C23 0.017(2) 0.018(2) 0.019(2) -0.004(2) -0.0041(19) 0.000(2)
C24 0.019(3) 0.018(3) 0.015(2) 0.0062(17) -0.0073(19) 0.0038(19)
C25 0.020(2) 0.019(2) 0.025(3) 0.004(2) -0.0064(18) 0.003(2)
C26 0.020(3) 0.023(3) 0.018(3) -0.005(2) -0.001(2) 0.003(2)
C27 0.015(2) 0.022(3) 0.017(3) -0.002(2) -0.0033(19) 0.000(2)
C28 0.020(3) 0.015(2) 0.022(3) 0.0007(19) -0.006(2) 0.0038(19)
C29 0.030(3) 0.016(3) 0.028(3) -0.003(2) -0.001(2) 0.006(2)
C30 0.046(4) 0.017(3) 0.045(4) -0.001(2) 0.013(3) 0.006(3)
C31 0.037(3) 0.019(3) 0.030(3) 0.000(2) 0.000(2) 0.003(2)
C32 0.047(4) 0.025(3) 0.045(4) 0.005(3) -0.014(3) 0.014(3)
C33 0.023(3) 0.027(3) 0.019(3) 0.000(2) 0.003(2) 0.003(2)
C34 0.043(4) 0.036(3) 0.033(3) 0.010(3) -0.003(3) -0.008(3)
C35 0.035(3) 0.033(3) 0.020(3) 0.011(2) -0.003(2) 0.001(3)
C36 0.049(4) 0.034(3) 0.024(3) 0.001(3) 0.012(2) 0.000(3)
C37 0.030(3) 0.022(3) 0.010(2) -0.0079(19) -0.0040(19) 0.000(2)
C38 0.025(3) 0.024(3) 0.015(2) 0.003(2) -0.003(2) -0.001(2)
C39 0.024(3) 0.022(3) 0.014(3) 0.000(2) 0.0029(19) 0.001(2)
C40 0.026(3) 0.020(2) 0.013(2) 0.0029(19) 0.0046(19) -0.003(2)
C41 0.024(3) 0.023(3) 0.019(3) 0.006(2) 0.002(2) 0.003(2)
C42 0.028(3) 0.022(3) 0.016(2) 0.000(2) 0.005(2) 0.003(2)
C43 0.032(3) 0.020(3) 0.014(2) -0.002(2) -0.002(2) -0.002(2)
C44 0.027(3) 0.018(2) 0.028(3) -0.001(2) 0.000(2) -0.005(2)
C45 0.025(3) 0.024(3) 0.033(3) -0.001(2) -0.006(2) -0.008(2)
C46 0.035(3) 0.029(3) 0.031(3) -0.008(2) 0.000(2) -0.007(2)
C47 0.030(3) 0.027(3) 0.040(3) -0.001(2) 0.003(2) -0.006(2)
C48 0.034(3) 0.023(3) 0.021(3) -0.006(2) 0.004(2) 0.005(2)
C49 0.042(3) 0.041(4) 0.020(3) -0.008(2) 0.004(2) 0.008(3)
C50 0.045(4) 0.025(3) 0.041(4) -0.006(2) 0.007(3) 0.007(3)
C51 0.037(3) 0.033(3) 0.030(3) -0.005(2) 0.008(2) 0.009(3)
C1S 0.068(5) 0.064(5) 0.048(5) -0.006(4) 0.015(4) -0.016(4)
C2S 0.089(6) 0.098(7) 0.063(6) -0.022(5) -0.020(5) -0.002(6)
C3S 0.098(8) 0.106(8) 0.128(10) 0.006(7) -0.006(7) -0.018(6)
C4S 0.075(7) 0.115(9) 0.178(12) 0.048(8) -0.051(7) -0.046(6)
C5S 0.083(7) 0.104(8) 0.124(9) 0.018(7) -0.012(6) -0.008(6)
C6S 0.091(7) 0.087(7) 0.057(5) 0.000(5) 0.012(5) -0.009(5)
C7S 0.110(10) 0.150(13) 0.36(2) 0.063(14) 0.083(12) 0.060(9)
C8S 0.225(16) 0.100(10) 0.135(11) -0.013(8) 0.060(11) -0.061(10)
C9S 0.33(2) 0.057(7) 0.108(10) -0.013(7) 0.034(11) -0.041(10)
C10S 0.080(6) 0.088(7) 0.062(5) -0.023(5) 0.001(4) -0.014(5)
C11S 0.136(12) 0.089(10) 0.260(18) -0.008(10) 0.040(11) -0.017(8)
C12S 0.167(11) 0.075(7) 0.119(9) 0.027(6) 0.062(8) 0.058(7)
C13S 0.107(8) 0.146(10) 0.165(11) -0.110(9) 0.073(8) -0.087(8)
C14S 0.092(8) 0.087(8) 0.182(12) 0.042(8) -0.009(7) -0.016(6)

loop_
_atom_type_symbol
_atom_type_description
_atom_type_scat_dispersion_real
_atom_type_scat_dispersion_imag
_atom_type_scat_source
C C 0.0033 0.0016 'International Tables Vol C Tables 4.2.6.8 and 6.1.1.4'
H H 0.0000 0.0000 'International Tables Vol C Tables 4.2.6.8 and 6.1.1.4'
N N 0.0061 0.0033 'International Tables Vol C Tables 4.2.6.8 and 6.1.1.4'
O O 0.0106 0.0060 'International Tables Vol C Tables 4.2.6.8 and 6.1.1.4'
U U -9.6767 9.6646 'International Tables Vol C Tables 4.2.6.8 and 6.1.1.4'

loop_
_geom_angle_atom_site_label_1
_geom_angle_atom_site_label_2
_geom_angle_atom_site_label_3
_geom_angle
O3 U1 O2 112.29(12)
O3 U1 O1 111.58(12)
O2 U1 O1 111.73(12)
O3 U1 N1 141.41(12)
O2 U1 N1 97.88(12)
O1 U1 N1 76.30(12)
O3 U1 N2 97.59(12)
O2 U1 N2 75.86(11)
O1 U1 N2 142.44(12)
N1 U1 N2 66.17(12)
O3 U1 N3 74.87(12)
O2 U1 N3 141.78(12)
O1 U1 N3 98.62(12)
N1 U1 N3 66.55(12)
N2 U1 N3 65.93(11)
C9 O1 U1 136.4(3)
C24 O2 U1 141.1(3)
C39 O3 U1 141.9(3)
C6 N1 C1 112.2(4)
C6 N1 C7 112.0(4)
C1 N1 C7 107.0(4)
C6 N1 U1 115.3(3)
C1 N1 U1 103.9(3)
C7 N1 U1 105.6(3)
C3 N2 C2 112.3(4)
C3 N2 C22 107.6(3)
C2 N2 C22 112.0(4)
C3 N2 U1 105.2(3)
C2 N2 U1 114.6(3)
C22 N2 U1 104.5(3)
C5 N3 C37 107.7(4)
C5 N3 C4 112.0(4)
C37 N3 C4 110.8(4)
C5 N3 U1 103.5(3)
C37 N3 U1 107.5(3)
C4 N3 U1 114.9(3)
N1 C1 C2 113.2(4)
N2 C2 C1 111.5(4)
N2 C3 C4 114.1(4)
N3 C4 C3 111.6(4)
N3 C5 C6 113.0(4)
N1 C6 C5 112.4(4)
N1 C7 C8 113.3(4)
C13 C8 C9 120.1(5)
C13 C8 C7 119.9(4)
C9 C8 C7 120.0(4)
O1 C9 C8 118.3(4)
O1 C9 C10 121.9(5)
C8 C9 C10 119.8(4)
C11 C10 C9 116.6(5)
C11 C10 C14 121.6(5)
C9 C10 C14 121.7(4)
C10 C11 C12 125.2(5)
C13 C12 C11 116.1(4)
C13 C12 C18 123.3(5)
C11 C12 C18 120.5(5)
C12 C13 C8 122.2(5)
C16 C14 C15 107.7(5)
C16 C14 C10 110.0(4)
C15 C14 C10 112.5(4)
C16 C14 C17 108.3(4)
C15 C14 C17 107.8(4)
C10 C14 C17 110.4(4)
C19 C18 C20 108.8(4)
C19 C18 C12 112.0(4)
C20 C18 C12 111.1(4)
C19 C18 C21 108.3(4)
C20 C18 C21 108.7(4)
C12 C18 C21 107.9(4)
N2 C22 C23 115.2(4)
C28 C23 C24 120.6(4)
C28 C23 C22 119.5(4)
C24 C23 C22 119.8(4)
O2 C24 C25 126.4(4)
O2 C24 C23 115.8(4)
C25 C24 C23 117.7(4)
C24 C25 C26 119.4(5)
C24 C25 C29 119.9(4)
C26 C25 C29 120.6(4)
C27 C26 C25 123.9(5)
C26 C27 C28 116.1(4)
C26 C27 C33 123.1(4)
C28 C27 C33 120.8(4)
C23 C28 C27 122.4(4)
C32 C29 C31 110.5(4)
C32 C29 C30 107.4(4)
C31 C29 C30 107.0(4)
C32 C29 C25 111.3(4)
C31 C29 C25 108.6(4)
C30 C29 C25 112.0(4)
C27 C33 C36 112.4(4)
C27 C33 C34 109.6(4)
C36 C33 C34 107.4(4)
C27 C33 C35 110.3(4)
C36 C33 C35 107.8(4)
C34 C33 C35 109.3(4)
N3 C37 C38 115.3(4)
C43 C38 C39 120.1(4)
C43 C38 C37 119.7(4)
C39 C38 C37 120.1(4)
O3 C39 C38 118.2(4)
O3 C39 C40 122.4(4)
C38 C39 C40 119.4(4)
C41 C40 C39 117.7(4)
C41 C40 C44 121.6(4)
C39 C40 C44 120.7(4)
C42 C41 C40 124.2(5)
C41 C42 C43 116.5(4)
C41 C42 C48 123.1(4)
C43 C42 C48 120.4(4)
C38 C43 C42 122.0(4)
C46 C44 C45 107.8(4)
C46 C44 C47 109.4(4)
C45 C44 C47 108.4(4)
C46 C44 C40 110.8(4)
C45 C44 C40 111.7(4)
C47 C44 C40 108.5(4)
C50 C48 C51 108.3(4)
C50 C48 C42 109.9(4)
C51 C48 C42 112.0(4)
C50 C48 C49 109.3(4)
C51 C48 C49 108.3(4)
C42 C48 C49 109.0(4)
C2S C1S C6S 108.2(6)
C1S C2S C3S 108.2(7)
C4S C3S C2S 110.2(8)
C4S C3S C7S 113.1(9)
C2S C3S C7S 116.1(9)
C5S C4S C3S 114.5(9)
C4S C5S C6S 109.0(8)
C1S C6S C5S 111.3(7)
C13S C8S C9S 110.0(11)
C10S C9S C8S 109.4(9)
C11S C10S C9S 106.7(9)
C11S C10S C14S 117.9(9)
C9S C10S C14S 105.8(9)
C10S C11S C12S 114.6(11)
C11S C12S C13S 109.1(9)
C8S C13S C12S 105.0(10)

loop_
_geom_bond_atom_site_label_1
_geom_bond_atom_site_label_2
_geom_bond_distance
U1 O3 2.220(3)
U1 O2 2.251(3)
U1 O1 2.261(3)
U1 N1 2.656(4)
U1 N2 2.679(4)
U1 N3 2.692(4)
O1 C9 1.365(5)
O2 C24 1.331(5)
O3 C39 1.358(5)
N1 C6 1.477(6)
N1 C1 1.496(6)
N1 C7 1.510(6)
N2 C3 1.471(6)
N2 C2 1.495(6)
N2 C22 1.496(5)
N3 C5 1.490(6)
N3 C37 1.492(6)
N3 C4 1.499(6)
C1 C2 1.512(7)
C3 C4 1.525(6)
C5 C6 1.539(7)
C7 C8 1.514(6)
C8 C13 1.395(7)
C8 C9 1.403(7)
C9 C10 1.426(7)
C10 C11 1.386(7)
C10 C14 1.543(7)
C11 C12 1.403(7)
C12 C13 1.382(7)
C12 C18 1.545(7)
C14 C16 1.530(7)
C14 C15 1.543(7)
C14 C17 1.546(7)
C18 C19 1.524(8)
C18 C20 1.525(7)
C18 C21 1.551(7)
C22 C23 1.513(6)
C23 C28 1.388(6)
C23 C24 1.450(6)
C24 C25 1.398(6)
C25 C26 1.410(7)
C25 C29 1.550(7)
C26 C27 1.403(7)
C27 C28 1.404(6)
C27 C33 1.518(6)
C29 C32 1.527(7)
C29 C31 1.548(7)
C29 C30 1.549(7)
C33 C36 1.531(7)
C33 C34 1.537(7)
C33 C35 1.544(7)
C37 C38 1.524(6)
C38 C43 1.394(7)
C38 C39 1.412(6)
C39 C40 1.417(6)
C40 C41 1.397(6)
C40 C44 1.554(6)
C41 C42 1.396(7)
C42 C43 1.397(7)
C42 C48 1.542(7)
C44 C46 1.527(7)
C44 C45 1.535(6)
C44 C47 1.539(7)
C48 C50 1.520(7)
C48 C51 1.532(7)
C48 C49 1.548(7)
C1S C2S 1.507(10)
C1S C6S 1.543(10)
C2S C3S 1.617(12)
C3S C4S 1.556(12)
C3S C7S 1.653(14)
C4S C5S 1.425(12)
C5S C6S 1.555(11)
C8S C13S 1.447(13)
C8S C9S 1.575(15)
C9S C10S 1.471(12)
C10S C11S 1.446(13)
C10S C14S 1.496(12)
C11S C12S 1.453(14)
C12S C13S 1.513(13)
